data_2232542
loop_
_publ_author_name
'Zhang, Rong-Rong'
'Ma, Zhi-Guo'
'Li, Guo-Qiang'
'But, Paul Pui-Hay'
'Jiang, Ren-Wang'

_publ_section_title
;
 Tuberostemoamide hemihydrate
;
_journal_coeditor_code ZS2152
_journal_issue 11
_journal_name_full 'Acta Crystallographica Section E'
_journal_page_first o3056
_journal_paper_doi 10.1107/S1600536811043340
_journal_volume 67
_journal_year 2011
_chemical_formula_iupac 'C17 H23 N O4, 0.5H2 O'
_chemical_formula_moiety 'C17 H23 N O4, 0.5(H2 O)'
_chemical_formula_sum 'C17 H24 N O4.5'
_chemical_formula_weight 314.37
_chemical_name_common 'tuberostemoamide hemihydrate'
_chemical_name_systematic
;
(1'<i>S</i>,2<i>R</i>,2'<i>R</i>,3'<i>S</i>,6'<i>R</i>)-3'-ethyl-4-methyl-
5<i>H</i>-5'-oxa-10'-azaspiro[furan-2,4'-tricyclo[8.3.0.0^2,6^]tridecane]-
5,11'-dione hemihydrate
;
_space_group_IT_number 19
_symmetry_cell_setting orthorhombic
_symmetry_space_group_name_Hall 'P 2ac 2ab'
_symmetry_space_group_name_H-M 'P 21 21 21'
_atom_sites_solution_hydrogens geom
_atom_sites_solution_primary direct
_atom_sites_solution_secondary difmap
_audit_creation_method SHELXL-97
_cell_angle_alpha 90.00
_cell_angle_beta 90.00
_cell_angle_gamma 90.00
_cell_formula_units_Z 8
_cell_length_a 8.6412(2)
_cell_length_b 10.7998(2)
_cell_length_c 36.1685(7)
_cell_measurement_reflns_used 4774
_cell_measurement_temperature 298(2)
_cell_measurement_theta_max 62.53
_cell_measurement_theta_min 3.66
_cell_volume 3375.36(12)
_computing_cell_refinement 'SAINT (Bruker, 1998)'
_computing_data_collection 'SMART (Bruker, 1998)'
_computing_data_reduction 'SAINT (Bruker, 1998)'
_computing_molecular_graphics 'XP (Bruker, 1998)'
_computing_publication_material 'SHELXTL (Sheldrick, 2008)'
_computing_structure_refinement 'SHELXL97 (Sheldrick, 2008)'
_computing_structure_solution 'SHELXS97 (Sheldrick, 2008)'
_diffrn_ambient_temperature 298(2)
_diffrn_measured_fraction_theta_full 0.989
_diffrn_measured_fraction_theta_max 0.989
_diffrn_measurement_device_type 'Oxford Diffraction Gemini S Ultra CCD'
_diffrn_measurement_method \w
_diffrn_radiation_monochromator graphite
_diffrn_radiation_source 'fine-focus sealed tube'
_diffrn_radiation_type CuK\a
_diffrn_radiation_wavelength 1.54184
_diffrn_reflns_av_R_equivalents 0.0210
_diffrn_reflns_av_sigmaI/netI 0.0258
_diffrn_reflns_limit_h_max 9
_diffrn_reflns_limit_h_min -9
_diffrn_reflns_limit_k_max 10
_diffrn_reflns_limit_k_min -12
_diffrn_reflns_limit_l_max 41
_diffrn_reflns_limit_l_min -19
_diffrn_reflns_number 8573
_diffrn_reflns_theta_full 62.62
_diffrn_reflns_theta_max 62.62
_diffrn_reflns_theta_min 4.27
_diffrn_standards_number 0
_exptl_absorpt_coefficient_mu 0.731
_exptl_absorpt_correction_T_max 1.0000
_exptl_absorpt_correction_T_min 0.8218
_exptl_absorpt_correction_type multi-scan
_exptl_absorpt_process_details '(SADABS; Sheldrick, 2004)'
_exptl_crystal_colour colorless
_exptl_crystal_density_diffrn 1.237
_exptl_crystal_density_method 'not measured'
_exptl_crystal_description block
_exptl_crystal_F_000 1352
_exptl_crystal_size_max 0.42
_exptl_crystal_size_mid 0.30
_exptl_crystal_size_min 0.27
_refine_diff_density_max 0.509
_refine_diff_density_min -0.240
_refine_ls_abs_structure_details 'Flack (1983), 1743 Friedel pairs'
_refine_ls_abs_structure_Flack -0.1(2)
_refine_ls_extinction_method none
_refine_ls_goodness_of_fit_ref 1.064
_refine_ls_hydrogen_treatment mixed
_refine_ls_matrix_type full
_refine_ls_number_parameters 412
_refine_ls_number_reflns 4837
_refine_ls_number_restraints 2
_refine_ls_restrained_S_all 1.064
_refine_ls_R_factor_all 0.0530
_refine_ls_R_factor_gt 0.0497
_refine_ls_shift/su_max 0.000
_refine_ls_shift/su_mean 0.000
_refine_ls_structure_factor_coef Fsqd
_refine_ls_weighting_details 'calc w=1/[\s^2^(Fo^2^)+(0.0913P)^2^+0.4948P] where P=(Fo^2^+2Fc^2^)/3'
_refine_ls_weighting_scheme calc
_refine_ls_wR_factor_gt 0.1376
_refine_ls_wR_factor_ref 0.1421
_reflns_number_gt 4514
_reflns_number_total 4837
_reflns_threshold_expression I>2\(I)
_cod_data_source_file zs2152.cif
_cod_data_source_block I
_cod_original_formula_sum 'C17 H24 N1 O4.5'
_cod_database_code 2232542
_cod_database_fobs_code 2232542

loop_
_symmetry_equiv_pos_as_xyz
'x, y, z'
'-x+1/2, -y, z+1/2'
'-x, y+1/2, -z+1/2'
'x+1/2, -y+1/2, -z'

loop_
_atom_site_type_symbol
_atom_site_label
_atom_site_fract_x
_atom_site_fract_y
_atom_site_fract_z
_atom_site_U_iso_or_equiv
_atom_site_adp_type
_atom_site_calc_flag
_atom_site_refinement_flags
_atom_site_occupancy
_atom_site_symmetry_multiplicity
O O1' 0.3987(3) 0.6908(2) 0.08626(7) 0.0818(7) Uani d . 1 1
O O2' 0.9749(2) 0.7450(2) 0.18688(6) 0.0688(6) Uani d . 1 1
O O3' 1.0512(3) 0.9441(2) 0.20168(6) 0.0792(7) Uani d . 1 1
O O4' 1.2437(4) 1.0530(3) 0.22680(11) 0.1210(12) Uani d . 1 1
C C1' 0.4852(4) 0.7634(3) 0.18058(9) 0.0663(8) Uani d . 1 1
H H1'A 0.4397 0.8047 0.2018 0.080 Uiso calc R 1 1
H H1'B 0.5442 0.6924 0.1890 0.080 Uiso calc R 1 1
C C2' 0.3601(4) 0.7249(4) 0.15240(10) 0.0828(10) Uani d . 1 1
H H2'A 0.3262 0.6405 0.1567 0.099 Uiso calc R 1 1
H H2'B 0.2713 0.7797 0.1537 0.099 Uiso calc R 1 1
C C3' 0.4403(3) 0.7360(3) 0.11593(9) 0.0614(7) Uani d . 1 1
N N4' 0.5691(3) 0.8034(2) 0.12056(6) 0.0530(5) Uani d . 1 1
C C5' 0.6762(4) 0.8299(3) 0.09050(7) 0.0583(7) Uani d . 1 1
H H5'A 0.7141 0.9140 0.0931 0.070 Uiso calc R 1 1
H H5'B 0.6214 0.8244 0.0672 0.070 Uiso calc R 1 1
C C6' 0.8127(4) 0.7416(3) 0.08984(7) 0.0617(7) Uani d . 1 1
H H6'A 0.7732 0.6575 0.0902 0.074 Uiso calc R 1 1
H H6'B 0.8673 0.7527 0.0666 0.074 Uiso calc R 1 1
C C7' 0.9266(3) 0.7555(3) 0.12079(8) 0.0612(7) Uani d . 1 1
H H7'A 0.9796 0.8341 0.1181 0.073 Uiso calc R 1 1
H H7'B 1.0035 0.6904 0.1188 0.073 Uiso calc R 1 1
C C8' 0.8538(3) 0.7500(3) 0.15902(7) 0.0513(6) Uani d . 1 1
H H8'A 0.7900 0.6752 0.1609 0.062 Uiso calc R 1 1
C C9' 0.7566(3) 0.8615(2) 0.16928(7) 0.0477(6) Uani d . 1 1
H H9'A 0.8006 0.9338 0.1567 0.057 Uiso calc R 1 1
C C9A' 0.5859(3) 0.8521(2) 0.15822(7) 0.0514(6) Uani d . 1 1
H H9AB 0.5397 0.9349 0.1592 0.062 Uiso calc R 1 1
C C10' 0.7858(4) 0.8767(3) 0.21083(7) 0.0547(6) Uani d . 1 1
H H10B 0.7249 0.8140 0.2239 0.066 Uiso calc R 1 1
C C11' 0.9562(4) 0.8396(3) 0.21282(8) 0.0596(7) Uani d . 1 1
C C12' 1.0220(4) 0.8032(3) 0.24871(9) 0.0681(8) Uani d . 1 1
H H12B 0.9854 0.7383 0.2632 0.082 Uiso calc R 1 1
C C13' 1.1403(4) 0.8751(4) 0.25765(9) 0.0762(9) Uani d . 1 1
C C14' 1.1569(4) 0.9670(4) 0.22847(11) 0.0810(10) Uani d . 1 1
C C15' 1.2413(6) 0.8803(6) 0.29114(12) 0.1187(17) Uani d . 1 1
H H15D 1.2159 0.8129 0.3073 0.178 Uiso calc R 1 1
H H15E 1.2251 0.9574 0.3038 0.178 Uiso calc R 1 1
H H15F 1.3478 0.8739 0.2838 0.178 Uiso calc R 1 1
C C16' 0.7445(6) 1.0033(4) 0.22668(10) 0.0858(11) Uani d . 1 1
H H16C 0.8230 1.0618 0.2188 0.103 Uiso calc R 1 1
H H16D 0.6473 1.0294 0.2158 0.103 Uiso calc R 1 1
C C17' 0.7300(10) 1.0123(6) 0.26649(16) 0.157(3) Uani d . 1 1
H H17D 0.7049 1.0960 0.2732 0.236 Uiso calc R 1 1
H H17E 0.8260 0.9891 0.2779 0.236 Uiso calc R 1 1
H H17F 0.6493 0.9579 0.2748 0.236 Uiso calc R 1 1
O O1 -0.0168(3) 0.5873(2) 0.01640(7) 0.0779(6) Uani d . 1 1
O O2 -0.5911(2) 0.31108(18) -0.03973(5) 0.0528(4) Uani d . 1 1
O O3 -0.6774(2) 0.36455(16) -0.09836(5) 0.0564(5) Uani d . 1 1
O O4 -0.8917(3) 0.3499(2) -0.13237(6) 0.0742(6) Uani d . 1 1
C C1 -0.1041(3) 0.3420(3) -0.04581(9) 0.0591(7) Uani d . 1 1
H H1A -0.1618 0.2844 -0.0305 0.071 Uiso calc R 1 1
H H1B -0.0599 0.2974 -0.0665 0.071 Uiso calc R 1 1
C C2 0.0210(3) 0.4071(3) -0.02354(9) 0.0595(7) Uani d . 1 1
H H2A 0.0564 0.3556 -0.0033 0.071 Uiso calc R 1 1
H H2B 0.1087 0.4283 -0.0390 0.071 Uiso calc R 1 1
C C3 -0.0582(3) 0.5213(3) -0.00945(8) 0.0545(6) Uani d . 1 1
N N4 -0.1863(2) 0.5401(2) -0.02972(6) 0.0515(5) Uani d . 1 1
C C5 -0.2939(3) 0.6411(3) -0.02211(9) 0.0610(7) Uani d . 1 1
H H5A -0.3387 0.6697 -0.0452 0.073 Uiso calc R 1 1
H H5B -0.2378 0.7097 -0.0111 0.073 Uiso calc R 1 1
C C6 -0.4218(3) 0.6016(3) 0.00366(9) 0.0610(7) Uani d . 1 1
H H6A -0.4763 0.6751 0.0120 0.073 Uiso calc R 1 1
H H6B -0.3755 0.5633 0.0252 0.073 Uiso calc R 1 1
C C7 -0.5400(3) 0.5116(3) -0.01270(8) 0.0544(7) Uani d . 1 1
H H7A -0.6114 0.4867 0.0066 0.065 Uiso calc R 1 1
H H7B -0.5992 0.5543 -0.0316 0.065 Uiso calc R 1 1
C C8 -0.4694(3) 0.3976(2) -0.02940(7) 0.0437(5) Uani d . 1 1
H H8A -0.4020 0.3583 -0.0111 0.052 Uiso calc R 1 1
C C9 -0.3777(3) 0.4177(2) -0.06508(7) 0.0457(6) Uani d . 1 1
H H9A -0.4245 0.4879 -0.0781 0.055 Uiso calc R 1 1
C C9A -0.2073(3) 0.4480(2) -0.05906(7) 0.0493(6) Uani d . 1 1
H H9AA -0.1645 0.4812 -0.0821 0.059 Uiso calc R 1 1
C C10 -0.4123(3) 0.3013(3) -0.08746(7) 0.0529(6) Uani d . 1 1
H H10A -0.3504 0.2334 -0.0772 0.063 Uiso calc R 1 1
C C11 -0.5799(3) 0.2795(2) -0.07690(7) 0.0500(6) Uani d . 1 1
C C12 -0.6566(3) 0.1570(2) -0.08304(8) 0.0576(7) Uani d . 1 1
H H12A -0.6192 0.0819 -0.0742 0.069 Uiso calc R 1 1
C C13 -0.7846(3) 0.1697(2) -0.10266(7) 0.0536(6) Uani d . 1 1
C C14 -0.7969(3) 0.3011(2) -0.11322(7) 0.0523(6) Uani d . 1 1
C C15 -0.9043(4) 0.0787(3) -0.11504(10) 0.0691(8) Uani d . 1 1
H H15A -0.8783 -0.0022 -0.1059 0.104 Uiso calc R 1 1
H H15B -0.9079 0.0770 -0.1416 0.104 Uiso calc R 1 1
H H15C -1.0036 0.1028 -0.1056 0.104 Uiso calc R 1 1
C C16 -0.3768(5) 0.3105(4) -0.12896(9) 0.0858(11) Uani d . 1 1
H H16A -0.4557 0.3617 -0.1404 0.103 Uiso calc R 1 1
H H16B -0.2787 0.3530 -0.1319 0.103 Uiso calc R 1 1
C C17 -0.3690(9) 0.1966(7) -0.14874(13) 0.158(3) Uani d . 1 1
H H17A -0.3458 0.2129 -0.1742 0.238 Uiso calc R 1 1
H H17B -0.4666 0.1546 -0.1470 0.238 Uiso calc R 1 1
H H17C -0.2892 0.1455 -0.1383 0.238 Uiso calc R 1 1
O O1W 0.1914(4) 0.5014(3) 0.06972(10) 0.1025(9) Uani d D 1 1
H H1WA 0.128(6) 0.529(6) 0.0552(14) 0.154 Uiso d D 1 1
H H1WB 0.256(6) 0.553(5) 0.0765(16) 0.154 Uiso d D 1 1

loop_
_atom_site_aniso_label
_atom_site_aniso_U_11
_atom_site_aniso_U_22
_atom_site_aniso_U_33
_atom_site_aniso_U_12
_atom_site_aniso_U_13
_atom_site_aniso_U_23
O1' 0.0742(14) 0.0875(15) 0.0837(14) -0.0204(13) -0.0242(12) -0.0017(13)
O2' 0.0611(12) 0.0800(13) 0.0653(11) 0.0199(11) -0.0105(10) -0.0137(10)
O3' 0.0698(14) 0.0857(15) 0.0821(14) -0.0206(13) -0.0149(12) 0.0174(13)
O4' 0.091(2) 0.112(2) 0.160(3) -0.042(2) -0.032(2) 0.014(2)
C1' 0.0494(15) 0.082(2) 0.0676(16) -0.0068(16) 0.0064(14) 0.0036(15)
C2' 0.0488(17) 0.102(3) 0.098(2) -0.0145(18) 0.0042(17) 0.005(2)
C3' 0.0522(15) 0.0579(16) 0.0743(18) -0.0020(14) -0.0125(15) 0.0050(14)
N4' 0.0514(12) 0.0490(11) 0.0584(12) -0.0085(10) -0.0059(10) 0.0023(10)
C5' 0.0723(18) 0.0559(15) 0.0468(13) -0.0160(15) -0.0060(13) 0.0078(11)
C6' 0.0733(19) 0.0614(16) 0.0504(13) -0.0130(16) 0.0116(14) -0.0043(12)
C7' 0.0525(15) 0.0713(17) 0.0600(15) -0.0030(14) 0.0116(14) -0.0109(14)
C8' 0.0498(14) 0.0514(13) 0.0527(13) 0.0004(12) -0.0008(12) -0.0050(11)
C9' 0.0488(14) 0.0443(13) 0.0499(12) -0.0011(11) 0.0021(11) -0.0011(10)
C9A' 0.0452(14) 0.0500(14) 0.0590(13) 0.0032(12) -0.0023(11) -0.0015(12)
C10' 0.0597(16) 0.0550(15) 0.0495(13) -0.0005(14) 0.0021(12) -0.0034(12)
C11' 0.0627(17) 0.0599(17) 0.0562(14) -0.0039(15) -0.0038(13) -0.0001(13)
C12' 0.078(2) 0.0655(18) 0.0606(15) -0.0022(17) -0.0118(15) 0.0012(14)
C13' 0.077(2) 0.081(2) 0.0708(18) -0.0006(19) -0.0223(17) -0.0044(17)
C14' 0.063(2) 0.083(2) 0.097(3) -0.0072(19) -0.0125(18) -0.006(2)
C15' 0.115(4) 0.149(4) 0.092(3) -0.008(3) -0.049(3) -0.011(3)
C16' 0.113(3) 0.071(2) 0.073(2) 0.017(2) 0.002(2) -0.0231(16)
C17' 0.199(7) 0.147(5) 0.126(4) 0.035(5) 0.007(5) -0.050(4)
O1 0.0652(13) 0.0750(14) 0.0937(15) -0.0013(12) -0.0213(12) -0.0129(12)
O2 0.0478(10) 0.0594(10) 0.0513(9) -0.0123(9) 0.0013(8) -0.0019(8)
O3 0.0622(11) 0.0405(9) 0.0666(10) -0.0009(9) -0.0147(9) 0.0045(8)
O4 0.0718(13) 0.0615(12) 0.0894(14) -0.0005(11) -0.0272(12) 0.0171(11)
C1 0.0472(14) 0.0535(15) 0.0766(17) 0.0057(13) 0.0086(14) -0.0014(13)
C2 0.0387(13) 0.0603(16) 0.0796(17) 0.0042(12) 0.0029(13) 0.0114(14)
C3 0.0432(13) 0.0489(14) 0.0715(16) -0.0047(12) -0.0008(13) 0.0056(13)
N4 0.0423(11) 0.0430(11) 0.0694(13) 0.0004(10) -0.0003(10) 0.0047(10)
C5 0.0508(14) 0.0412(13) 0.0910(19) 0.0048(12) -0.0096(15) -0.0014(13)
C6 0.0551(16) 0.0517(15) 0.0762(17) 0.0089(13) -0.0022(14) -0.0142(14)
C7 0.0451(14) 0.0561(15) 0.0621(15) 0.0054(12) 0.0043(12) -0.0048(12)
C8 0.0390(12) 0.0449(12) 0.0471(12) -0.0019(11) -0.0027(10) 0.0023(10)
C9 0.0458(12) 0.0465(13) 0.0449(12) 0.0005(11) 0.0003(11) 0.0059(10)
C9A 0.0465(13) 0.0511(14) 0.0504(13) -0.0016(12) 0.0086(11) 0.0050(11)
C10 0.0575(15) 0.0511(13) 0.0501(13) 0.0047(13) 0.0009(12) -0.0020(11)
C11 0.0543(15) 0.0437(13) 0.0520(13) 0.0039(12) -0.0072(12) 0.0008(11)
C12 0.0657(17) 0.0416(13) 0.0656(15) 0.0039(13) -0.0101(14) 0.0035(12)
C13 0.0589(15) 0.0397(13) 0.0621(14) 0.0011(12) -0.0061(13) -0.0011(11)
C14 0.0556(15) 0.0461(13) 0.0553(13) 0.0025(13) -0.0057(13) 0.0019(11)
C15 0.0646(18) 0.0528(16) 0.090(2) -0.0069(15) -0.0156(17) -0.0028(15)
C16 0.102(3) 0.097(3) 0.0583(17) 0.010(2) 0.0197(19) -0.0043(17)
C17 0.192(6) 0.202(6) 0.081(3) 0.027(6) 0.009(4) -0.047(4)
O1W 0.104(2) 0.0833(18) 0.120(2) -0.0337(17) -0.0342(18) 0.0232(15)

loop_
_atom_type_symbol
_atom_type_description
_atom_type_scat_dispersion_real
_atom_type_scat_dispersion_imag
_atom_type_scat_source
C C 0.0181 0.0091 'International Tables Vol C Tables 4.2.6.8 and 6.1.1.4'
H H 0.0000 0.0000 'International Tables Vol C Tables 4.2.6.8 and 6.1.1.4'
N N 0.0311 0.0180 'International Tables Vol C Tables 4.2.6.8 and 6.1.1.4'
O O 0.0492 0.0322 'International Tables Vol C Tables 4.2.6.8 and 6.1.1.4'

loop_
_geom_angle_atom_site_label_1
_geom_angle_atom_site_label_2
_geom_angle_atom_site_label_3
_geom_angle
C11' O2' C8' 110.8(2)
C14' O3' C11' 108.9(3)
C9A' C1' C2' 102.6(3)
C9A' C1' H1'A 111.2
C2' C1' H1'A 111.2
C9A' C1' H1'B 111.2
C2' C1' H1'B 111.2
H1'A C1' H1'B 109.2
C3' C2' C1' 103.7(2)
C3' C2' H2'A 111.0
C1' C2' H2'A 111.0
C3' C2' H2'B 111.0
C1' C2' H2'B 111.0
H2'A C2' H2'B 109.0
O1' C3' N4' 124.5(3)
O1' C3' C2' 126.9(3)
N4' C3' C2' 108.6(3)
C3' N4' C5' 122.8(2)
C3' N4' C9A' 113.1(2)
C5' N4' C9A' 124.0(2)
N4' C5' C6' 112.5(2)
N4' C5' H5'A 109.1
C6' C5' H5'A 109.1
N4' C5' H5'B 109.1
C6' C5' H5'B 109.1
H5'A C5' H5'B 107.8
C7' C6' C5' 115.9(2)
C7' C6' H6'A 108.3
C5' C6' H6'A 108.3
C7' C6' H6'B 108.3
C5' C6' H6'B 108.3
H6'A C6' H6'B 107.4
C6' C7' C8' 113.8(2)
C6' C7' H7'A 108.8
C8' C7' H7'A 108.8
C6' C7' H7'B 108.8
C8' C7' H7'B 108.8
H7'A C7' H7'B 107.7
O2' C8' C9' 105.0(2)
O2' C8' C7' 109.5(2)
C9' C8' C7' 114.9(2)
O2' C8' H8'A 109.1
C9' C8' H8'A 109.1
C7' C8' H8'A 109.1
C8' C9' C9A' 114.6(2)
C8' C9' C10' 103.5(2)
C9A' C9' C10' 114.9(2)
C8' C9' H9'A 107.8
C9A' C9' H9'A 107.8
C10' C9' H9'A 107.8
N4' C9A' C1' 102.2(2)
N4' C9A' C9' 111.2(2)
C1' C9A' C9' 116.9(2)
N4' C9A' H9AB 108.7
C1' C9A' H9AB 108.7
C9' C9A' H9AB 108.7
C16' C10' C11' 116.3(3)
C16' C10' C9' 115.2(3)
C11' C10' C9' 100.2(2)
C16' C10' H10B 108.2
C11' C10' H10B 108.2
C9' C10' H10B 108.2
O2' C11' O3' 108.5(2)
O2' C11' C12' 110.7(3)
O3' C11' C12' 103.6(2)
O2' C11' C10' 105.7(2)
O3' C11' C10' 109.1(2)
C12' C11' C10' 119.0(3)
C13' C12' C11' 110.9(3)
C13' C12' H12B 124.5
C11' C12' H12B 124.5
C12' C13' C14' 107.4(3)
C12' C13' C15' 132.1(4)
C14' C13' C15' 120.3(4)
O4' C14' O3' 121.9(4)
O4' C14' C13' 128.9(4)
O3' C14' C13' 109.1(3)
C13' C15' H15D 109.5
C13' C15' H15E 109.5
H15D C15' H15E 109.5
C13' C15' H15F 109.5
H15D C15' H15F 109.5
H15E C15' H15F 109.5
C17' C16' C10' 117.0(4)
C17' C16' H16C 108.0
C10' C16' H16C 108.0
C17' C16' H16D 108.0
C10' C16' H16D 108.0
H16C C16' H16D 107.3
C16' C17' H17D 109.5
C16' C17' H17E 109.5
H17D C17' H17E 109.5
C16' C17' H17F 109.5
H17D C17' H17F 109.5
H17E C17' H17F 109.5
C11 O2 C8 110.84(19)
C14 O3 C11 109.35(19)
C2 C1 C9A 103.5(2)
C2 C1 H1A 111.1
C9A C1 H1A 111.1
C2 C1 H1B 111.1
C9A C1 H1B 111.1
H1A C1 H1B 109.0
C3 C2 C1 103.6(2)
C3 C2 H2A 111.0
C1 C2 H2A 111.0
C3 C2 H2B 111.0
C1 C2 H2B 111.0
H2A C2 H2B 109.0
O1 C3 N4 124.6(3)
O1 C3 C2 127.0(3)
N4 C3 C2 108.4(2)
C3 N4 C5 122.3(2)
C3 N4 C9A 113.2(2)
C5 N4 C9A 124.4(2)
N4 C5 C6 111.9(2)
N4 C5 H5A 109.2
C6 C5 H5A 109.2
N4 C5 H5B 109.2
C6 C5 H5B 109.2
H5A C5 H5B 107.9
C5 C6 C7 115.5(2)
C5 C6 H6A 108.4
C7 C6 H6A 108.4
C5 C6 H6B 108.4
C7 C6 H6B 108.4
H6A C6 H6B 107.5
C8 C7 C6 113.9(2)
C8 C7 H7A 108.8
C6 C7 H7A 108.8
C8 C7 H7B 108.8
C6 C7 H7B 108.8
H7A C7 H7B 107.7
O2 C8 C7 109.7(2)
O2 C8 C9 104.40(18)
C7 C8 C9 115.7(2)
O2 C8 H8A 108.9
C7 C8 H8A 108.9
C9 C8 H8A 108.9
C10 C9 C9A 116.2(2)
C10 C9 C8 103.3(2)
C9A C9 C8 114.2(2)
C10 C9 H9A 107.5
C9A C9 H9A 107.5
C8 C9 H9A 107.5
N4 C9A C9 111.6(2)
N4 C9A C1 102.1(2)
C9 C9A C1 116.6(2)
N4 C9A H9AA 108.7
C9 C9A H9AA 108.7
C1 C9A H9AA 108.7
C11 C10 C9 100.5(2)
C11 C10 C16 116.5(3)
C9 C10 C16 115.3(3)
C11 C10 H10A 108.0
C9 C10 H10A 108.0
C16 C10 H10A 108.0
O2 C11 O3 108.5(2)
O2 C11 C12 109.3(2)
O3 C11 C12 102.7(2)
O2 C11 C10 105.8(2)
O3 C11 C10 108.5(2)
C12 C11 C10 121.6(2)
C13 C12 C11 111.0(2)
C13 C12 H12A 124.5
C11 C12 H12A 124.5
C12 C13 C14 107.5(2)
C12 C13 C15 132.2(3)
C14 C13 C15 120.4(2)
O4 C14 O3 122.0(2)
O4 C14 C13 128.7(3)
O3 C14 C13 109.3(2)
C13 C15 H15A 109.5
C13 C15 H15B 109.5
H15A C15 H15B 109.5
C13 C15 H15C 109.5
H15A C15 H15C 109.5
H15B C15 H15C 109.5
C17 C16 C10 116.4(4)
C17 C16 H16A 108.2
C10 C16 H16A 108.2
C17 C16 H16B 108.2
C10 C16 H16B 108.2
H16A C16 H16B 107.3
C16 C17 H17A 109.5
C16 C17 H17B 109.5
H17A C17 H17B 109.5
C16 C17 H17C 109.5
H17A C17 H17C 109.5
H17B C17 H17C 109.5
H1WA O1W H1WB 113(6)

loop_
_geom_bond_atom_site_label_1
_geom_bond_atom_site_label_2
_geom_bond_distance
O1' C3' 1.233(4)
O2' C11' 1.396(4)
O2' C8' 1.454(3)
O3' C14' 1.354(4)
O3' C11' 1.453(4)
O4' C14' 1.195(5)
C1' C9A' 1.525(4)
C1' C2' 1.542(5)
C1' H1'A 0.9700
C1' H1'B 0.9700
C2' C3' 1.495(5)
C2' H2'A 0.9700
C2' H2'B 0.9700
C3' N4' 1.340(4)
N4' C5' 1.456(4)
N4' C9A' 1.467(3)
C5' C6' 1.517(4)
C5' H5'A 0.9700
C5' H5'B 0.9700
C6' C7' 1.498(4)
C6' H6'A 0.9700
C6' H6'B 0.9700
C7' C8' 1.520(4)
C7' H7'A 0.9700
C7' H7'B 0.9700
C8' C9' 1.515(4)
C8' H8'A 0.9800
C9' C9A' 1.532(4)
C9' C10' 1.533(3)
C9' H9'A 0.9800
C9A' H9AB 0.9800
C10' C16' 1.525(4)
C10' C11' 1.528(4)
C10' H10B 0.9800
C11' C12' 1.470(4)
C12' C13' 1.324(5)
C12' H12B 0.9300
C13' C14' 1.456(5)
C13' C15' 1.494(5)
C15' H15D 0.9600
C15' H15E 0.9600
C15' H15F 0.9600
C16' C17' 1.449(6)
C16' H16C 0.9700
C16' H16D 0.9700
C17' H17D 0.9600
C17' H17E 0.9600
C17' H17F 0.9600
O1 C3 1.229(4)
O2 C11 1.390(3)
O2 C8 1.455(3)
O3 C14 1.351(3)
O3 C11 1.468(3)
O4 C14 1.195(3)
C1 C2 1.521(4)
C1 C9A 1.528(4)
C1 H1A 0.9700
C1 H1B 0.9700
C2 C3 1.499(4)
C2 H2A 0.9700
C2 H2B 0.9700
C3 N4 1.343(4)
N4 C5 1.460(3)
N4 C9A 1.466(3)
C5 C6 1.507(4)
C5 H5A 0.9700
C5 H5B 0.9700
C6 C7 1.529(4)
C6 H6A 0.9700
C6 H6B 0.9700
C7 C8 1.501(4)
C7 H7A 0.9700
C7 H7B 0.9700
C8 C9 1.530(3)
C8 H8A 0.9800
C9 C10 1.524(4)
C9 C9A 1.524(4)
C9 H9A 0.9800
C9A H9AA 0.9800
C10 C11 1.517(4)
C10 C16 1.535(4)
C10 H10A 0.9800
C11 C12 1.496(4)
C12 C13 1.321(4)
C12 H12A 0.9300
C13 C14 1.473(4)
C13 C15 1.496(4)
C15 H15A 0.9600
C15 H15B 0.9600
C15 H15C 0.9600
C16 C17 1.425(7)
C16 H16A 0.9700
C16 H16B 0.9700
C17 H17A 0.9600
C17 H17B 0.9600
C17 H17C 0.9600
O1W H1WA 0.81(2)
O1W H1WB 0.82(2)

loop_
_geom_hbond_atom_site_label_D
_geom_hbond_atom_site_label_H
_geom_hbond_atom_site_label_A
_geom_hbond_site_symmetry_A
_geom_hbond_distance_DH
_geom_hbond_distance_HA
_geom_hbond_distance_DA
_geom_hbond_angle_DHA
O1W H1WA O1 . 0.814 1.984 2.796(3) 174.8
O1W H1WB O1' . 0.825 1.966 2.784(3) 171.4
C5' H5'A O3 4_665 0.970 2.575 3.545(4) 178.0
C10 H10A O1W 4_455 0.980 2.576 3.450(4) 148.5

loop_
_geom_torsion_atom_site_label_1
_geom_torsion_atom_site_label_2
_geom_torsion_atom_site_label_3
_geom_torsion_atom_site_label_4
_geom_torsion
C9A' C1' C2' C3' 28.3(4)
C1' C2' C3' O1' 163.4(3)
C1' C2' C3' N4' -15.8(4)
O1' C3' N4' C5' -0.5(5)
C2' C3' N4' C5' 178.8(3)
O1' C3' N4' C9A' 176.5(3)
C2' C3' N4' C9A' -4.2(3)
C3' N4' C5' C6' -97.1(3)
C9A' N4' C5' C6' 86.2(3)
N4' C5' C6' C7' -69.8(3)
C5' C6' C7' C8' 53.7(4)
C11' O2' C8' C9' 1.6(3)
C11' O2' C8' C7' 125.5(3)
C6' C7' C8' O2' 171.3(3)
C6' C7' C8' C9' -70.9(3)
O2' C8' C9' C9A' -150.5(2)
C7' C8' C9' C9A' 89.2(3)
O2' C8' C9' C10' -24.5(3)
C7' C8' C9' C10' -144.9(2)
C3' N4' C9A' C1' 22.5(3)
C5' N4' C9A' C1' -160.5(2)
C3' N4' C9A' C9' 147.9(2)
C5' N4' C9A' C9' -35.1(3)
C2' C1' C9A' N4' -30.1(3)
C2' C1' C9A' C9' -151.7(3)
C8' C9' C9A' N4' -44.1(3)
C10' C9' C9A' N4' -163.9(2)
C8' C9' C9A' C1' 72.6(3)
C10' C9' C9A' C1' -47.2(3)
C8' C9' C10' C16' 161.7(3)
C9A' C9' C10' C16' -72.5(4)
C8' C9' C10' C11' 36.2(3)
C9A' C9' C10' C11' 161.9(2)
C8' O2' C11' O3' -94.7(3)
C8' O2' C11' C12' 152.3(3)
C8' O2' C11' C10' 22.2(3)
C14' O3' C11' O2' -118.9(3)
C14' O3' C11' C12' -1.3(4)
C14' O3' C11' C10' 126.3(3)
C16' C10' C11' O2' -160.9(3)
C9' C10' C11' O2' -36.0(3)
C16' C10' C11' O3' -44.4(3)
C9' C10' C11' O3' 80.5(3)
C16' C10' C11' C12' 74.0(4)
C9' C10' C11' C12' -161.1(3)
O2' C11' C12' C13' 115.6(3)
O3' C11' C12' C13' -0.4(4)
C10' C11' C12' C13' -121.7(3)
C11' C12' C13' C14' 1.9(4)
C11' C12' C13' C15' 177.3(4)
C11' O3' C14' O4' -175.9(4)
C11' O3' C14' C13' 2.5(4)
C12' C13' C14' O4' 175.5(5)
C15' C13' C14' O4' -0.6(7)
C12' C13' C14' O3' -2.7(4)
C15' C13' C14' O3' -178.8(4)
C11' C10' C16' C17' -79.4(6)
C9' C10' C16' C17' 163.8(5)
C9A C1 C2 C3 28.4(3)
C1 C2 C3 O1 161.7(3)
C1 C2 C3 N4 -17.6(3)
O1 C3 N4 C5 -2.0(4)
C2 C3 N4 C5 177.3(2)
O1 C3 N4 C9A 179.5(3)
C2 C3 N4 C9A -1.3(3)
C3 N4 C5 C6 -91.8(3)
C9A N4 C5 C6 86.6(3)
N4 C5 C6 C7 -70.3(3)
C5 C6 C7 C8 53.6(3)
C11 O2 C8 C7 124.5(2)
C11 O2 C8 C9 0.0(3)
C6 C7 C8 O2 172.6(2)
C6 C7 C8 C9 -69.7(3)
O2 C8 C9 C10 -23.5(2)
C7 C8 C9 C10 -144.1(2)
O2 C8 C9 C9A -150.7(2)
C7 C8 C9 C9A 88.7(3)
C3 N4 C9A C9 144.6(2)
C5 N4 C9A C9 -33.9(3)
C3 N4 C9A C1 19.3(3)
C5 N4 C9A C1 -159.2(2)
C10 C9 C9A N4 -164.9(2)
C8 C9 C9A N4 -44.8(3)
C10 C9 C9A C1 -48.2(3)
C8 C9 C9A C1 72.0(3)
C2 C1 C9A N4 -28.6(3)
C2 C1 C9A C9 -150.5(2)
C9A C9 C10 C11 162.2(2)
C8 C9 C10 C11 36.3(2)
C9A C9 C10 C16 -71.6(3)
C8 C9 C10 C16 162.5(3)
C8 O2 C11 O3 -92.3(2)
C8 O2 C11 C12 156.4(2)
C8 O2 C11 C10 24.0(3)
C14 O3 C11 O2 -113.1(2)
C14 O3 C11 C12 2.5(3)
C14 O3 C11 C10 132.4(2)
C9 C10 C11 O2 -37.4(2)
C16 C10 C11 O2 -162.7(3)
C9 C10 C11 O3 78.8(2)
C16 C10 C11 O3 -46.4(3)
C9 C10 C11 C12 -162.6(2)
C16 C10 C11 C12 72.2(4)
O2 C11 C12 C13 111.1(3)
O3 C11 C12 C13 -4.0(3)
C10 C11 C12 C13 -125.3(3)
C11 C12 C13 C14 3.8(3)
C11 C12 C13 C15 -177.6(3)
C11 O3 C14 O4 -179.0(3)
C11 O3 C14 C13 -0.5(3)
C12 C13 C14 O4 176.3(3)
C15 C13 C14 O4 -2.5(5)
C12 C13 C14 O3 -2.1(3)
C15 C13 C14 O3 179.1(2)
C11 C10 C16 C17 -78.4(5)
C9 C10 C16 C17 164.2(5)

loop_
_cod_related_entry_id
_cod_related_entry_database
_cod_related_entry_code
1 ChemSpider 30657183
